data_1574291
loop_
_publ_author_name
'Knyazev, Daniil A.'
'George, Malini'
'Werz, Daniel B.'

_publ_section_title
;
 (3 + 2)-Cycloaddition of bicyclobutanes and thioketones: access to
 2-thiabicyclo[2.1.1]hexanes without the use of catalysts or light
;
_journal_issue 19
_journal_name_full 'Chemical Science'
_journal_page_first 8588
_journal_page_last 8593
_journal_paper_doi 10.1039/D5SC00125K
_journal_volume 16
_journal_year 2025
_chemical_formula_moiety 'C30 H22 O2 S'
_chemical_formula_sum 'C30 H22 O2 S'
_chemical_formula_weight 446.53
_space_group_crystal_system monoclinic
_space_group_IT_number 14
_space_group_name_Hall '-P 2yn'
_space_group_name_H-M_alt 'P 1 21/n 1'
_atom_sites_solution_hydrogens geom
_atom_sites_solution_primary direct
_audit_creation_method
;FinalCif V143 by Daniel Kratzert, Freiburg 2024, 
https://dkratzert.de/finalcif.html
;
_audit_update_record
;
2024-10-07 deposited with the CCDC.	2025-04-02 downloaded from the CCDC.
;
_cell_angle_alpha 90
_cell_angle_beta 97.373(7)
_cell_angle_gamma 90
_cell_formula_units_Z 4
_cell_length_a 9.9735(15)
_cell_length_b 6.9462(16)
_cell_length_c 31.359(7)
_cell_measurement_reflns_used 9987
_cell_measurement_temperature 100(2)
_cell_measurement_theta_max 30.282
_cell_measurement_theta_min 2.2395
_cell_volume 2154.5(8)
_computing_cell_refinement 'SAINT V8.41'
_computing_data_collection 'Bruker BIS 8.5.0.27 Release/2023-03-20 and APEX5 2023.9-4'
_computing_data_reduction 'SAINT V8.41'
_computing_structure_refinement 'SHELXL-2019/2 (Sheldrick, 2019)'
_computing_structure_solution 'SHELXT 2018/2 (Sheldrick, 2018)'
_diffrn_ambient_environment N~2~
_diffrn_ambient_temperature 100(2)
_diffrn_detector CPAD
_diffrn_detector_area_resol_mean 7.41
_diffrn_detector_type 'Bruker PHOTON III'
_diffrn_measured_fraction_theta_full 0.999
_diffrn_measured_fraction_theta_max 0.999
_diffrn_measurement_device 'three-circle diffractometer'
_diffrn_measurement_device_type 'Bruker D8 VENTURE dual wavelength Mo/Cu'
_diffrn_measurement_method '\w and \f scans'
_diffrn_measurement_specimen_support 'MiTeGen micromount'
_diffrn_radiation_monochromator 'mirror optics'
_diffrn_radiation_probe x-ray
_diffrn_radiation_type MoK\a
_diffrn_radiation_wavelength 0.71073
_diffrn_reflns_av_R_equivalents 0.0623
_diffrn_reflns_av_unetI/netI 0.0177
_diffrn_reflns_Laue_measured_fraction_full 0.999
_diffrn_reflns_Laue_measured_fraction_max 0.999
_diffrn_reflns_limit_h_max 14
_diffrn_reflns_limit_h_min -14
_diffrn_reflns_limit_k_max 9
_diffrn_reflns_limit_k_min -9
_diffrn_reflns_limit_l_max 44
_diffrn_reflns_limit_l_min -44
_diffrn_reflns_number 172409
_diffrn_reflns_point_group_measured_fraction_full 0.999
_diffrn_reflns_point_group_measured_fraction_max 0.999
_diffrn_reflns_theta_full 25.242
_diffrn_reflns_theta_max 30.557
_diffrn_reflns_theta_min 1.310
_diffrn_source 'microfocus sealed X-ray tube'
_diffrn_source_current 1.4
_diffrn_source_type 'Incoatec I\ms'
_diffrn_source_voltage 50.0
_exptl_absorpt_coefficient_mu 0.177
_exptl_absorpt_correction_T_max 0.7461
_exptl_absorpt_correction_T_min 0.7182
_exptl_absorpt_correction_type multi-scan
_exptl_absorpt_process_details
;SADABS-2016/2 - Bruker AXS area detector scaling and absorption correction: 
Krause, L., Herbst-Irmer, R., Sheldrick G.M. & Stalke D., J. Appl. Cryst. 48 
(2015) 3-10
;
_exptl_crystal_colour colourless
_exptl_crystal_density_diffrn 1.377
_exptl_crystal_description block
_exptl_crystal_F_000 936
_exptl_crystal_recrystallization_method
'Crystals were obtained at room temperature by slow solvent evaporation from asolution of the compound dissolved in dichloromethane.'
_exptl_crystal_size_max 0.244
_exptl_crystal_size_mid 0.074
_exptl_crystal_size_min 0.061
_refine_diff_density_max 0.443
_refine_diff_density_min -0.251
_refine_diff_density_rms 0.055
_refine_ls_extinction_method none
_refine_ls_goodness_of_fit_ref 1.038
_refine_ls_hydrogen_treatment constr
_refine_ls_matrix_type full
_refine_ls_number_parameters 298
_refine_ls_number_reflns 6590
_refine_ls_number_restraints 0
_refine_ls_restrained_S_all 1.038
_refine_ls_R_factor_all 0.0455
_refine_ls_R_factor_gt 0.0370
_refine_ls_shift/su_max 0.002
_refine_ls_shift/su_mean 0.000
_refine_ls_structure_factor_coef Fsqd
_refine_ls_weighting_details 'w=1/[\s^2^(Fo^2^)+(0.0417P)^2^+1.3929P] where P=(Fo^2^+2Fc^2^)/3'
_refine_ls_weighting_scheme calc
_refine_ls_wR_factor_gt 0.0908
_refine_ls_wR_factor_ref 0.0972
_reflns_Friedel_coverage 0.000
_reflns_number_gt 5697
_reflns_number_total 6590
_reflns_threshold_expression 'I > 2\s(I)'
_cod_data_source_file d5sc00125k2.cif
_cod_data_source_block Werz_dk316XT_a
_cod_depositor_comments 'Adding full bibliography for 1574291--1574294.cif.'
_cod_original_sg_symbol_H-M 'P 21/n'
_cod_database_code 1574291
_shelx_shelxl_version_number 2019/3
_shelx_space_group_comment
;
The symmetry employed for this shelxl refinement is uniquely defined
by the following loop, which should always be used as a source of
symmetry information in preference to the above space-group names.
They are only intended as comments.
;
_shelx_estimated_absorpt_t_min 0.958
_shelx_estimated_absorpt_t_max 0.989
_olex2_diffrn_ambient_temperature_device 'Oxford Cryostream 800'

loop_
_space_group_symop_operation_xyz
'x, y, z'
'-x+1/2, y+1/2, -z+1/2'
'-x, -y, -z'
'x-1/2, -y-1/2, z-1/2'

loop_
_atom_site_label
_atom_site_type_symbol
_atom_site_fract_x
_atom_site_fract_y
_atom_site_fract_z
_atom_site_U_iso_or_equiv
_atom_site_adp_type
_atom_site_occupancy
_atom_site_site_symmetry_order
_atom_site_calc_flag
_atom_site_refinement_flags_posn
_atom_site_refinement_flags_adp
_atom_site_refinement_flags_occupancy
_atom_site_disorder_assembly
_atom_site_disorder_group
S1 S 0.73883(3) 0.12890(4) 0.43213(2) 0.01392(7) Uani 1 1 d . . . . .
O1 O 0.53365(9) 0.27833(13) 0.29282(3) 0.01790(17) Uani 1 1 d . . . . .
O2 O 0.45553(8) -0.15424(12) 0.32151(3) 0.01550(16) Uani 1 1 d . . . . .
C1 C 0.69819(11) 0.38512(15) 0.41996(3) 0.01260(19) Uani 1 1 d . . . . .
C2 C 0.70380(11) 0.39350(16) 0.37104(3) 0.01346(19) Uani 1 1 d . . . . .
H2A H 0.781269 0.324534 0.361310 0.016 Uiso 1 1 calc R U . . .
H2B H 0.692656 0.523930 0.358354 0.016 Uiso 1 1 calc R U . . .
C3 C 0.57105(10) 0.27368(15) 0.36847(3) 0.01165(18) Uani 1 1 d . . . . .
C4 C 0.61738(10) 0.06376(15) 0.38439(3) 0.01171(18) Uani 1 1 d . . . . .
C5 C 0.54231(10) 0.38331(15) 0.40957(3) 0.01263(19) Uani 1 1 d . . . . .
H5A H 0.500590 0.511781 0.404170 0.015 Uiso 1 1 calc R U . . .
H5B H 0.495096 0.306524 0.429685 0.015 Uiso 1 1 calc R U . . .
C6 C 0.77039(11) 0.52063(16) 0.45195(3) 0.01369(19) Uani 1 1 d . . . . .
C7 C 0.89059(12) 0.60922(17) 0.44458(4) 0.0178(2) Uani 1 1 d . . . . .
H7 H 0.926546 0.586407 0.418412 0.021 Uiso 1 1 calc R U . . .
C8 C 0.95821(12) 0.73105(17) 0.47540(4) 0.0194(2) Uani 1 1 d . . . . .
H8 H 1.040426 0.790328 0.470215 0.023 Uiso 1 1 calc R U . . .
C9 C 0.90638(12) 0.76645(17) 0.51361(4) 0.0193(2) Uani 1 1 d . . . . .
H9 H 0.953209 0.848685 0.534699 0.023 Uiso 1 1 calc R U . . .
C10 C 0.78531(13) 0.68064(19) 0.52083(4) 0.0210(2) Uani 1 1 d . . . . .
H10 H 0.748749 0.705541 0.546804 0.025 Uiso 1 1 calc R U . . .
C11 C 0.71767(12) 0.55862(18) 0.49018(4) 0.0185(2) Uani 1 1 d . . . . .
H11 H 0.634948 0.500686 0.495304 0.022 Uiso 1 1 calc R U . . .
C12 C 0.48038(11) 0.28574(15) 0.32570(3) 0.01271(19) Uani 1 1 d . . . . .
C13 C 0.33165(11) 0.31953(16) 0.32340(3) 0.01333(19) Uani 1 1 d . . . . .
C14 C 0.25813(11) 0.27389(16) 0.35702(3) 0.01399(19) Uani 1 1 d . . . . .
H14 H 0.302561 0.218218 0.382688 0.017 Uiso 1 1 calc R U . . .
C15 C 0.11939(11) 0.30995(17) 0.35296(4) 0.0173(2) Uani 1 1 d . . . . .
H15 H 0.068969 0.275421 0.375529 0.021 Uiso 1 1 calc R U . . .
C16 C 0.05501(12) 0.39643(19) 0.31588(4) 0.0200(2) Uani 1 1 d . . . . .
H16 H -0.039169 0.422625 0.313332 0.024 Uiso 1 1 calc R U . . .
C17 C 0.12813(12) 0.44476(19) 0.28247(4) 0.0199(2) Uani 1 1 d . . . . .
H17 H 0.084176 0.505435 0.257330 0.024 Uiso 1 1 calc R U . . .
C18 C 0.26555(12) 0.40406(17) 0.28595(4) 0.0166(2) Uani 1 1 d . . . . .
H18 H 0.314857 0.433755 0.262813 0.020 Uiso 1 1 calc R U . . .
C19 C 0.49750(11) -0.05183(15) 0.39575(3) 0.01239(19) Uani 1 1 d . . . . .
C20 C 0.45474(12) -0.05880(16) 0.43656(4) 0.0158(2) Uani 1 1 d . . . . .
H20 H 0.509516 -0.003013 0.460400 0.019 Uiso 1 1 calc R U . . .
C21 C 0.33326(13) -0.14622(18) 0.44267(4) 0.0193(2) Uani 1 1 d . . . . .
H21 H 0.305573 -0.149738 0.470542 0.023 Uiso 1 1 calc R U . . .
C22 C 0.25222(12) -0.22850(18) 0.40805(4) 0.0197(2) Uani 1 1 d . . . . .
H22 H 0.167867 -0.284363 0.412136 0.024 Uiso 1 1 calc R U . . .
C23 C 0.29415(11) -0.22927(16) 0.36758(4) 0.0163(2) Uani 1 1 d . . . . .
H23 H 0.239629 -0.286715 0.343905 0.020 Uiso 1 1 calc R U . . .
C24 C 0.41719(11) -0.14472(15) 0.36215(3) 0.01276(19) Uani 1 1 d . . . . .
C25 C 0.68046(11) -0.04670(16) 0.35019(3) 0.01372(19) Uani 1 1 d . . . . .
C26 C 0.81858(12) -0.05020(17) 0.34602(4) 0.0185(2) Uani 1 1 d . . . . .
H26 H 0.881145 0.012012 0.366970 0.022 Uiso 1 1 calc R U . . .
C27 C 0.86528(13) -0.14380(19) 0.31152(4) 0.0225(2) Uani 1 1 d . . . . .
H27 H 0.959018 -0.142137 0.308761 0.027 Uiso 1 1 calc R U . . .
C28 C 0.77570(13) -0.23970(18) 0.28107(4) 0.0211(2) Uani 1 1 d . . . . .
H28 H 0.808137 -0.302650 0.257524 0.025 Uiso 1 1 calc R U . . .
C29 C 0.63897(12) -0.24320(17) 0.28518(4) 0.0174(2) Uani 1 1 d . . . . .
H29 H 0.577206 -0.310820 0.264942 0.021 Uiso 1 1 calc R U . . .
C30 C 0.59357(11) -0.14602(16) 0.31944(4) 0.01405(19) Uani 1 1 d . . . . .

loop_
_atom_site_aniso_label
_atom_site_aniso_U_11
_atom_site_aniso_U_22
_atom_site_aniso_U_33
_atom_site_aniso_U_23
_atom_site_aniso_U_13
_atom_site_aniso_U_12
S1 0.01359(12) 0.01266(12) 0.01484(12) 0.00106(9) -0.00072(9) 0.00006(9)
O1 0.0189(4) 0.0216(4) 0.0139(4) 0.0006(3) 0.0052(3) 0.0016(3)
O2 0.0151(4) 0.0199(4) 0.0120(3) -0.0018(3) 0.0039(3) -0.0010(3)
C1 0.0121(4) 0.0118(4) 0.0141(4) 0.0006(4) 0.0023(4) -0.0007(3)
C2 0.0133(4) 0.0131(5) 0.0144(5) 0.0008(4) 0.0034(4) -0.0016(4)
C3 0.0121(4) 0.0115(4) 0.0117(4) 0.0000(3) 0.0027(3) 0.0000(3)
C4 0.0122(4) 0.0110(4) 0.0119(4) 0.0000(3) 0.0015(3) 0.0001(3)
C5 0.0115(4) 0.0129(5) 0.0134(4) -0.0013(4) 0.0012(3) 0.0003(4)
C6 0.0126(4) 0.0125(5) 0.0155(5) 0.0001(4) 0.0003(4) 0.0004(4)
C7 0.0165(5) 0.0177(5) 0.0196(5) -0.0018(4) 0.0046(4) -0.0032(4)
C8 0.0151(5) 0.0178(5) 0.0252(6) -0.0022(4) 0.0023(4) -0.0045(4)
C9 0.0185(5) 0.0163(5) 0.0221(5) -0.0037(4) -0.0015(4) -0.0011(4)
C10 0.0209(5) 0.0244(6) 0.0178(5) -0.0055(4) 0.0032(4) -0.0019(5)
C11 0.0158(5) 0.0220(6) 0.0181(5) -0.0027(4) 0.0035(4) -0.0038(4)
C12 0.0143(5) 0.0106(4) 0.0133(4) 0.0004(4) 0.0021(4) 0.0000(4)
C13 0.0137(5) 0.0129(5) 0.0132(5) -0.0017(4) 0.0011(4) -0.0001(4)
C14 0.0140(5) 0.0137(5) 0.0142(5) 0.0000(4) 0.0015(4) 0.0001(4)
C15 0.0145(5) 0.0189(5) 0.0190(5) -0.0007(4) 0.0037(4) -0.0007(4)
C16 0.0138(5) 0.0227(6) 0.0228(6) -0.0009(4) -0.0010(4) 0.0007(4)
C17 0.0185(5) 0.0227(6) 0.0171(5) 0.0008(4) -0.0035(4) 0.0013(4)
C18 0.0184(5) 0.0179(5) 0.0133(5) 0.0003(4) 0.0009(4) 0.0003(4)
C19 0.0136(4) 0.0099(4) 0.0140(5) 0.0005(4) 0.0035(4) -0.0007(3)
C20 0.0196(5) 0.0145(5) 0.0139(5) -0.0006(4) 0.0040(4) -0.0021(4)
C21 0.0237(6) 0.0187(5) 0.0174(5) -0.0002(4) 0.0099(4) -0.0044(4)
C22 0.0185(5) 0.0184(5) 0.0239(6) -0.0023(4) 0.0095(4) -0.0052(4)
C23 0.0163(5) 0.0139(5) 0.0191(5) -0.0024(4) 0.0042(4) -0.0024(4)
C24 0.0149(5) 0.0112(4) 0.0126(4) 0.0004(4) 0.0037(4) 0.0007(4)
C25 0.0148(5) 0.0115(4) 0.0157(5) 0.0010(4) 0.0051(4) 0.0011(4)
C26 0.0156(5) 0.0166(5) 0.0243(6) -0.0004(4) 0.0061(4) 0.0007(4)
C27 0.0191(5) 0.0205(6) 0.0303(6) 0.0010(5) 0.0121(5) 0.0032(4)
C28 0.0260(6) 0.0190(5) 0.0207(5) 0.0013(4) 0.0125(5) 0.0054(4)
C29 0.0231(5) 0.0152(5) 0.0149(5) 0.0007(4) 0.0061(4) 0.0028(4)
C30 0.0156(5) 0.0127(5) 0.0146(5) 0.0018(4) 0.0048(4) 0.0016(4)

loop_
_atom_type_symbol
_atom_type_description
_atom_type_scat_dispersion_real
_atom_type_scat_dispersion_imag
_atom_type_scat_source
C C 0.0033 0.0016 'International Tables Vol C Tables 4.2.6.8 and 6.1.1.4'
H H 0.0000 0.0000 'International Tables Vol C Tables 4.2.6.8 and 6.1.1.4'
O O 0.0106 0.0060 'International Tables Vol C Tables 4.2.6.8 and 6.1.1.4'
S S 0.1246 0.1234 'International Tables Vol C Tables 4.2.6.8 and 6.1.1.4'

loop_
_geom_angle_atom_site_label_1
_geom_angle_atom_site_label_2
_geom_angle_atom_site_label_3
_geom_angle
_geom_angle_site_symmetry_1
_geom_angle_site_symmetry_3
_geom_angle_publ_flag
C1 S1 C4 88.00(5) . . ?
C24 O2 C30 115.84(9) . . ?
C6 C1 C2 124.67(9) . . ?
C6 C1 C5 122.14(9) . . ?
C2 C1 C5 87.41(8) . . ?
C6 C1 S1 113.15(8) . . ?
C2 C1 S1 101.89(7) . . ?
C5 C1 S1 102.87(7) . . ?
C1 C2 C3 83.82(7) . . ?
C1 C2 H2A 114.7 . . ?
C3 C2 H2A 114.7 . . ?
C1 C2 H2B 114.7 . . ?
C3 C2 H2B 114.7 . . ?
H2A C2 H2B 111.8 . . ?
C12 C3 C5 123.51(9) . . ?
C12 C3 C2 114.95(9) . . ?
C5 C3 C2 86.63(8) . . ?
C12 C3 C4 116.32(8) . . ?
C5 C3 C4 105.40(8) . . ?
C2 C3 C4 105.24(8) . . ?
C25 C4 C19 107.94(9) . . ?
C25 C4 C3 111.80(8) . . ?
C19 C4 C3 110.63(8) . . ?
C25 C4 S1 113.95(7) . . ?
C19 C4 S1 113.03(7) . . ?
C3 C4 S1 99.38(7) . . ?
C1 C5 C3 83.76(7) . . ?
C1 C5 H5A 114.7 . . ?
C3 C5 H5A 114.7 . . ?
C1 C5 H5B 114.7 . . ?
C3 C5 H5B 114.7 . . ?
H5A C5 H5B 111.8 . . ?
C7 C6 C11 119.11(10) . . ?
C7 C6 C1 121.22(10) . . ?
C11 C6 C1 119.66(10) . . ?
C8 C7 C6 120.26(11) . . ?
C8 C7 H7 119.9 . . ?
C6 C7 H7 119.9 . . ?
C9 C8 C7 120.44(11) . . ?
C9 C8 H8 119.8 . . ?
C7 C8 H8 119.8 . . ?
C8 C9 C10 119.50(11) . . ?
C8 C9 H9 120.3 . . ?
C10 C9 H9 120.3 . . ?
C11 C10 C9 120.22(11) . . ?
C11 C10 H10 119.9 . . ?
C9 C10 H10 119.9 . . ?
C10 C11 C6 120.46(11) . . ?
C10 C11 H11 119.8 . . ?
C6 C11 H11 119.8 . . ?
O1 C12 C13 120.20(10) . . ?
O1 C12 C3 117.96(10) . . ?
C13 C12 C3 121.70(9) . . ?
C14 C13 C18 119.50(10) . . ?
C14 C13 C12 122.85(10) . . ?
C18 C13 C12 117.64(10) . . ?
C13 C14 C15 120.09(10) . . ?
C13 C14 H14 120.0 . . ?
C15 C14 H14 120.0 . . ?
C16 C15 C14 119.97(11) . . ?
C16 C15 H15 120.0 . . ?
C14 C15 H15 120.0 . . ?
C15 C16 C17 120.21(11) . . ?
C15 C16 H16 119.9 . . ?
C17 C16 H16 119.9 . . ?
C18 C17 C16 119.88(11) . . ?
C18 C17 H17 120.1 . . ?
C16 C17 H17 120.1 . . ?
C17 C18 C13 120.31(11) . . ?
C17 C18 H18 119.8 . . ?
C13 C18 H18 119.8 . . ?
C24 C19 C20 117.44(10) . . ?
C24 C19 C4 117.35(9) . . ?
C20 C19 C4 124.97(10) . . ?
C21 C20 C19 120.92(10) . . ?
C21 C20 H20 119.5 . . ?
C19 C20 H20 119.5 . . ?
C20 C21 C22 120.09(11) . . ?
C20 C21 H21 120.0 . . ?
C22 C21 H21 120.0 . . ?
C23 C22 C21 120.20(11) . . ?
C23 C22 H22 119.9 . . ?
C21 C22 H22 119.9 . . ?
C22 C23 C24 119.02(11) . . ?
C22 C23 H23 120.5 . . ?
C24 C23 H23 120.5 . . ?
O2 C24 C23 116.54(10) . . ?
O2 C24 C19 121.28(10) . . ?
C23 C24 C19 122.17(10) . . ?
C30 C25 C26 117.29(10) . . ?
C30 C25 C4 117.48(9) . . ?
C26 C25 C4 125.17(10) . . ?
C27 C26 C25 120.77(11) . . ?
C27 C26 H26 119.6 . . ?
C25 C26 H26 119.6 . . ?
C28 C27 C26 120.50(11) . . ?
C28 C27 H27 119.8 . . ?
C26 C27 H27 119.8 . . ?
C29 C28 C27 119.83(11) . . ?
C29 C28 H28 120.1 . . ?
C27 C28 H28 120.1 . . ?
C28 C29 C30 118.96(11) . . ?
C28 C29 H29 120.5 . . ?
C30 C29 H29 120.5 . . ?
O2 C30 C29 116.02(10) . . ?
O2 C30 C25 121.37(10) . . ?
C29 C30 C25 122.60(10) . . ?

loop_
_geom_bond_atom_site_label_1
_geom_bond_atom_site_label_2
_geom_bond_distance
_geom_bond_site_symmetry_2
_geom_bond_publ_flag
S1 C1 1.8541(12) . ?
S1 C4 1.8568(11) . ?
O1 C12 1.2202(13) . ?
O2 C24 1.3784(13) . ?
O2 C30 1.3877(13) . ?
C1 C6 1.4919(15) . ?
C1 C2 1.5432(15) . ?
C1 C5 1.5470(15) . ?
C2 C3 1.5572(15) . ?
C2 H2A 0.9900 . ?
C2 H2B 0.9900 . ?
C3 C12 1.5205(15) . ?
C3 C5 1.5552(15) . ?
C3 C4 1.5906(15) . ?
C4 C25 1.5192(15) . ?
C4 C19 1.5200(15) . ?
C5 H5A 0.9900 . ?
C5 H5B 0.9900 . ?
C6 C7 1.3930(15) . ?
C6 C11 1.3946(16) . ?
C7 C8 1.3920(16) . ?
C7 H7 0.9500 . ?
C8 C9 1.3866(17) . ?
C8 H8 0.9500 . ?
C9 C10 1.3910(17) . ?
C9 H9 0.9500 . ?
C10 C11 1.3895(17) . ?
C10 H10 0.9500 . ?
C11 H11 0.9500 . ?
C12 C13 1.4944(15) . ?
C13 C14 1.3955(15) . ?
C13 C18 1.4000(15) . ?
C14 C15 1.3958(15) . ?
C14 H14 0.9500 . ?
C15 C16 1.3907(17) . ?
C15 H15 0.9500 . ?
C16 C17 1.3922(18) . ?
C16 H16 0.9500 . ?
C17 C18 1.3899(16) . ?
C17 H17 0.9500 . ?
C18 H18 0.9500 . ?
C19 C24 1.3969(15) . ?
C19 C20 1.4009(15) . ?
C20 C21 1.3903(16) . ?
C20 H20 0.9500 . ?
C21 C22 1.3906(17) . ?
C21 H21 0.9500 . ?
C22 C23 1.3861(16) . ?
C22 H22 0.9500 . ?
C23 C24 1.3904(15) . ?
C23 H23 0.9500 . ?
C25 C30 1.3936(16) . ?
C25 C26 1.4006(15) . ?
C26 C27 1.3926(17) . ?
C26 H26 0.9500 . ?
C27 C28 1.3909(19) . ?
C27 H27 0.9500 . ?
C28 C29 1.3863(17) . ?
C28 H28 0.9500 . ?
C29 C30 1.3929(15) . ?
C29 H29 0.9500 . ?

loop_
_geom_torsion_atom_site_label_1
_geom_torsion_atom_site_label_2
_geom_torsion_atom_site_label_3
_geom_torsion_atom_site_label_4
_geom_torsion
_geom_torsion_site_symmetry_1
_geom_torsion_site_symmetry_2
_geom_torsion_site_symmetry_3
_geom_torsion_site_symmetry_4
_geom_torsion_publ_flag
C4 S1 C1 C6 177.97(8) . . . . ?
C4 S1 C1 C2 -45.79(7) . . . . ?
C4 S1 C1 C5 44.25(7) . . . . ?
C6 C1 C2 C3 -159.74(10) . . . . ?
C5 C1 C2 C3 -31.70(7) . . . . ?
S1 C1 C2 C3 70.91(7) . . . . ?
C1 C2 C3 C12 157.18(9) . . . . ?
C1 C2 C3 C5 31.54(7) . . . . ?
C1 C2 C3 C4 -73.51(8) . . . . ?
C12 C3 C4 C25 52.54(12) . . . . ?
C5 C3 C4 C25 -166.64(8) . . . . ?
C2 C3 C4 C25 -75.95(10) . . . . ?
C12 C3 C4 C19 -67.79(11) . . . . ?
C5 C3 C4 C19 73.03(10) . . . . ?
C2 C3 C4 C19 163.71(8) . . . . ?
C12 C3 C4 S1 173.14(7) . . . . ?
C5 C3 C4 S1 -46.03(8) . . . . ?
C2 C3 C4 S1 44.65(8) . . . . ?
C1 S1 C4 C25 119.73(8) . . . . ?
C1 S1 C4 C19 -116.55(8) . . . . ?
C1 S1 C4 C3 0.71(7) . . . . ?
C6 C1 C5 C3 161.84(10) . . . . ?
C2 C1 C5 C3 31.75(7) . . . . ?
S1 C1 C5 C3 -69.85(7) . . . . ?
C12 C3 C5 C1 -149.35(10) . . . . ?
C2 C3 C5 C1 -31.46(7) . . . . ?
C4 C3 C5 C1 73.43(8) . . . . ?
C2 C1 C6 C7 -28.46(16) . . . . ?
C5 C1 C6 C7 -140.15(11) . . . . ?
S1 C1 C6 C7 96.16(11) . . . . ?
C2 C1 C6 C11 152.09(11) . . . . ?
C5 C1 C6 C11 40.40(15) . . . . ?
S1 C1 C6 C11 -83.29(12) . . . . ?
C11 C6 C7 C8 1.23(18) . . . . ?
C1 C6 C7 C8 -178.23(11) . . . . ?
C6 C7 C8 C9 -0.39(19) . . . . ?
C7 C8 C9 C10 -0.60(19) . . . . ?
C8 C9 C10 C11 0.74(19) . . . . ?
C9 C10 C11 C6 0.11(19) . . . . ?
C7 C6 C11 C10 -1.09(18) . . . . ?
C1 C6 C11 C10 178.37(11) . . . . ?
C5 C3 C12 O1 145.77(11) . . . . ?
C2 C3 C12 O1 42.45(14) . . . . ?
C4 C3 C12 O1 -81.16(12) . . . . ?
C5 C3 C12 C13 -29.99(15) . . . . ?
C2 C3 C12 C13 -133.30(10) . . . . ?
C4 C3 C12 C13 103.09(11) . . . . ?
O1 C12 C13 C14 160.36(11) . . . . ?
C3 C12 C13 C14 -23.98(16) . . . . ?
O1 C12 C13 C18 -20.87(16) . . . . ?
C3 C12 C13 C18 154.79(10) . . . . ?
C18 C13 C14 C15 0.91(17) . . . . ?
C12 C13 C14 C15 179.66(10) . . . . ?
C13 C14 C15 C16 -1.82(17) . . . . ?
C14 C15 C16 C17 0.93(19) . . . . ?
C15 C16 C17 C18 0.87(19) . . . . ?
C16 C17 C18 C13 -1.78(18) . . . . ?
C14 C13 C18 C17 0.89(17) . . . . ?
C12 C13 C18 C17 -177.93(11) . . . . ?
C25 C4 C19 C24 -38.86(13) . . . . ?
C3 C4 C19 C24 83.75(11) . . . . ?
S1 C4 C19 C24 -165.82(8) . . . . ?
C25 C4 C19 C20 146.91(11) . . . . ?
C3 C4 C19 C20 -90.48(12) . . . . ?
S1 C4 C19 C20 19.96(14) . . . . ?
C24 C19 C20 C21 -3.34(17) . . . . ?
C4 C19 C20 C21 170.88(11) . . . . ?
C19 C20 C21 C22 0.04(18) . . . . ?
C20 C21 C22 C23 2.08(19) . . . . ?
C21 C22 C23 C24 -0.77(18) . . . . ?
C30 O2 C24 C23 -154.18(10) . . . . ?
C30 O2 C24 C19 26.84(14) . . . . ?
C22 C23 C24 O2 178.30(10) . . . . ?
C22 C23 C24 C19 -2.73(17) . . . . ?
C20 C19 C24 O2 -176.34(10) . . . . ?
C4 C19 C24 O2 8.99(15) . . . . ?
C20 C19 C24 C23 4.73(16) . . . . ?
C4 C19 C24 C23 -169.94(10) . . . . ?
C19 C4 C25 C30 36.38(13) . . . . ?
C3 C4 C25 C30 -85.51(12) . . . . ?
S1 C4 C25 C30 162.80(8) . . . . ?
C19 C4 C25 C26 -146.43(11) . . . . ?
C3 C4 C25 C26 91.68(13) . . . . ?
S1 C4 C25 C26 -20.01(14) . . . . ?
C30 C25 C26 C27 2.26(17) . . . . ?
C4 C25 C26 C27 -174.93(11) . . . . ?
C25 C26 C27 C28 -1.57(19) . . . . ?
C26 C27 C28 C29 -0.36(19) . . . . ?
C27 C28 C29 C30 1.48(18) . . . . ?
C24 O2 C30 C29 150.15(10) . . . . ?
C24 O2 C30 C25 -29.52(15) . . . . ?
C28 C29 C30 O2 179.60(10) . . . . ?
C28 C29 C30 C25 -0.73(17) . . . . ?
C26 C25 C30 O2 178.53(10) . . . . ?
C4 C25 C30 O2 -4.06(15) . . . . ?
C26 C25 C30 C29 -1.13(16) . . . . ?
C4 C25 C30 C29 176.29(10) . . . . ?
